data_4066088
loop_
_publ_author_name
'Litlab\/o, Rannveig'
'Enders, Markus'
'T\"ornroos, Karl W.'
'Anwander, Reiner'

_publ_section_title
;
 Bis(tetramethylaluminate) Complexes of Yttrium and Lanthanum Supported by
 a Quinolyl-Substituted Cyclopentadienyl Ligand: Synthesis and Performance
 in Isoprene Polymerization
;
_journal_issue 11
_journal_name_full Organometallics
_journal_page_first 2588
_journal_paper_doi 10.1021/om100283b
_journal_volume 29
_journal_year 2010
_chemical_formula_moiety '2(C26 H42 Al2 La N), C7 H8'
_chemical_formula_sum 'C59 H92 Al4 La2 N2'
_chemical_formula_weight 1215.09
_chemical_name_systematic
; 
 ? 
;
_space_group_IT_number 2
_symmetry_cell_setting triclinic
_symmetry_space_group_name_Hall '-P 1'
_symmetry_space_group_name_H-M 'P -1'
_atom_sites_solution_hydrogens geom
_atom_sites_solution_primary direct
_atom_sites_solution_secondary difmap
_audit_creation_method SHELXL-97
_cell_angle_alpha 79.541(3)
_cell_angle_beta 89.481(3)
_cell_angle_gamma 64.988(3)
_cell_formula_units_Z 2
_cell_length_a 13.095(2)
_cell_length_b 14.972(3)
_cell_length_c 17.560(3)
_cell_measurement_reflns_used 18268
_cell_measurement_temperature 120(2)
_cell_measurement_theta_max 28.41
_cell_measurement_theta_min 2.11
_cell_volume 3059.2(9)
_computing_cell_refinement
;
Bruker (2004). SAINT, version 6.45a, Bruker AXS Inc., Madison, 
Wisconsin, USA.
;
_computing_data_collection
;
Bruker (1999). SMART, version 5.054, Bruker AXS Inc., Madison, 
Wisconsin, USA.
;
_computing_data_reduction
;
Bruker (2004). SAINT, version 6.45a, Bruker AXS Inc., Madison, 
Wisconsin, USA.
;
_computing_molecular_graphics
;
Brandenburg, K. (2007). DIAMOND. Version 3.1. Crystal Impact GbR, Bonn, 
Germany.
;
_computing_publication_material
;
Bruker AXS (2003). SHELXTL. Version 6.14. Bruker AXS Inc., Madison, 
Wisconsin, USA.
;
_computing_structure_refinement
;
Sheldrick, G. M. (2008). Acta Crystallographica, A64, 112-122.
;
_computing_structure_solution
;     
Sheldrick, G. M. (2008). Acta Crystallographica, A64, 112-122.
;
_diffrn_ambient_temperature 120(2)
_diffrn_detector_area_resol_mean '48 \um'
_diffrn_measured_fraction_theta_full 0.950
_diffrn_measured_fraction_theta_max 0.950
_diffrn_measurement_device_type 'Bruker-AXS SMART 2K CCD'
_diffrn_measurement_method 'omega scans'
_diffrn_radiation_monochromator graphite
_diffrn_radiation_source 'normal-focus sealed tube'
_diffrn_radiation_type MoK\a
_diffrn_radiation_wavelength 0.71073
_diffrn_reflns_av_R_equivalents 0.0428
_diffrn_reflns_av_sigmaI/netI 0.0440
_diffrn_reflns_limit_h_max 17
_diffrn_reflns_limit_h_min -17
_diffrn_reflns_limit_k_max 20
_diffrn_reflns_limit_k_min -19
_diffrn_reflns_limit_l_max 23
_diffrn_reflns_limit_l_min -23
_diffrn_reflns_number 41885
_diffrn_reflns_theta_full 28.45
_diffrn_reflns_theta_max 28.45
_diffrn_reflns_theta_min 1.18
_diffrn_standards_decay_% 0
_diffrn_standards_interval_count 1
_diffrn_standards_interval_time 28h
_diffrn_standards_number 1181
_exptl_absorpt_coefficient_mu 1.470
_exptl_absorpt_correction_T_max 0.8096
_exptl_absorpt_correction_T_min 0.5268
_exptl_absorpt_correction_type multi-scan
_exptl_absorpt_process_details
;
SADABS version 2008/2, G.M Sheldrick, University of 
G\"ttingen, Germany, 2008. 
;
_exptl_crystal_colour colourless
_exptl_crystal_density_diffrn 1.319
_exptl_crystal_density_method 'not measured'
_exptl_crystal_description 'flat prism'
_exptl_crystal_F_000 1252
_exptl_crystal_size_max 0.50
_exptl_crystal_size_mid 0.40
_exptl_crystal_size_min 0.15
_refine_diff_density_max 12.740
_refine_diff_density_min -4.525
_refine_diff_density_rms 0.285
_refine_ls_extinction_method none
_refine_ls_goodness_of_fit_ref 1.055
_refine_ls_hydrogen_treatment mixed
_refine_ls_matrix_type full
_refine_ls_number_parameters 611
_refine_ls_number_reflns 14671
_refine_ls_number_restraints 0
_refine_ls_restrained_S_all 1.055
_refine_ls_R_factor_all 0.1099
_refine_ls_R_factor_gt 0.1036
_refine_ls_shift/su_max 0.001
_refine_ls_shift/su_mean 0.000
_refine_ls_structure_factor_coef Fsqd
_refine_ls_weighting_details 'calc w=1/[\s^2^(Fo^2^)+(0.0918P)^2^+89.0294P] where P=(Fo^2^+2Fc^2^)/3'
_refine_ls_weighting_scheme calc
_refine_ls_wR_factor_gt 0.2484
_refine_ls_wR_factor_ref 0.2533
_reflns_number_gt 13093
_reflns_number_total 14671
_reflns_threshold_expression I>2\s(I)
_cod_data_source_file om100283b_si_001.cif
_cod_data_source_block Compound2b
_cod_original_cell_volume 3059.3(10)
_cod_database_code 4066088

loop_
_symmetry_equiv_pos_as_xyz
'x, y, z'
'-x, -y, -z'

loop_
_atom_site_label
_atom_site_type_symbol
_atom_site_fract_x
_atom_site_fract_y
_atom_site_fract_z
_atom_site_U_iso_or_equiv
_atom_site_adp_type
_atom_site_occupancy
_atom_site_symmetry_multiplicity
_atom_site_calc_flag
_atom_site_refinement_flags
La1 La 0.14134(4) 0.30456(3) 0.28015(3) 0.01913(14) Uani 1 1 d .
La2 La 0.45414(4) 0.69280(3) 0.22088(3) 0.02019(14) Uani 1 1 d .
Al1 Al 0.0493(3) 0.2802(2) 0.11015(16) 0.0269(6) Uani 1 1 d .
Al2 Al 0.4159(3) 0.1707(2) 0.29879(17) 0.0292(6) Uani 1 1 d .
Al3 Al 0.3390(3) 0.7165(2) 0.39214(16) 0.0276(6) Uani 1 1 d .
Al4 Al 0.6015(3) 0.8252(2) 0.20231(17) 0.0296(6) Uani 1 1 d .
N1A N 0.5314(7) 0.4928(5) 0.2648(4) 0.0243(15) Uani 1 1 d .
C1A C 0.2519(9) 0.7458(8) 0.2869(6) 0.030(2) Uani 1 1 d .
H1AA H 0.1721 0.7631 0.2948 0.046 Uiso 1 1 calc R
H1AB H 0.2836 0.6860 0.2634 0.046 Uiso 1 1 calc R
H1AC H 0.2585 0.8021 0.2524 0.046 Uiso 1 1 calc R
N1 N 0.0260(7) 0.5058(6) 0.2348(4) 0.0248(15) Uani 1 1 d .
C1 C -0.0094(9) 0.2502(8) 0.2154(5) 0.0287(19) Uani 1 1 d .
H1A H -0.0722 0.2326 0.2082 0.043 Uiso 1 1 calc R
H1B H -0.0357 0.3098 0.2392 0.043 Uiso 1 1 calc R
H1C H 0.0515 0.1939 0.2494 0.043 Uiso 1 1 calc R
C2A C 0.5066(9) 0.6798(8) 0.3812(6) 0.031(2) Uani 1 1 d .
H2AA H 0.5448 0.6665 0.4325 0.047 Uiso 1 1 calc R
H2AB H 0.5151 0.7357 0.3475 0.047 Uiso 1 1 calc R
H2AC H 0.5403 0.6197 0.3583 0.047 Uiso 1 1 calc R
C2 C 0.1818(8) 0.3176(8) 0.1198(5) 0.0288(19) Uani 1 1 d .
H2A H 0.2073 0.3313 0.0681 0.043 Uiso 1 1 calc R
H2B H 0.2442 0.2618 0.1529 0.043 Uiso 1 1 calc R
H2C H 0.1572 0.3777 0.1428 0.043 Uiso 1 1 calc R
C3A C 0.2788(11) 0.8426(8) 0.4335(7) 0.042(3) Uani 1 1 d .
H3AA H 0.1996 0.8611 0.4441 0.062 Uiso 1 1 calc R
H3AB H 0.2841 0.8966 0.3952 0.062 Uiso 1 1 calc R
H3AC H 0.3230 0.8323 0.4817 0.062 Uiso 1 1 calc R
C3 C 0.1097(11) 0.1548(8) 0.0682(6) 0.040(3) Uani 1 1 d .
H3A H 0.0483 0.1362 0.0590 0.061 Uiso 1 1 calc R
H3B H 0.1677 0.1007 0.1057 0.061 Uiso 1 1 calc R
H3C H 0.1432 0.1655 0.0192 0.061 Uiso 1 1 calc R
C4A C 0.3203(10) 0.6005(8) 0.4550(6) 0.036(2) Uani 1 1 d .
H4AA H 0.2580 0.6251 0.4884 0.054 Uiso 1 1 calc R
H4AB H 0.3903 0.5561 0.4872 0.054 Uiso 1 1 calc R
H4AC H 0.3034 0.5633 0.4203 0.054 Uiso 1 1 calc R
C4 C -0.0796(10) 0.3976(9) 0.0486(6) 0.037(2) Uani 1 1 d .
H4A H -0.1269 0.3742 0.0226 0.056 Uiso 1 1 calc R
H4B H -0.0508 0.4351 0.0096 0.056 Uiso 1 1 calc R
H4C H -0.1247 0.4415 0.0832 0.056 Uiso 1 1 calc R
C5A C 0.6706(7) 0.6709(7) 0.2166(5) 0.0229(16) Uiso 1 1 d .
H5AA H 0.7530 0.6444 0.2164 0.034 Uiso 1 1 calc R
H5AB H 0.6410 0.6522 0.1740 0.034 Uiso 1 1 calc R
H5AC H 0.6507 0.6427 0.2662 0.034 Uiso 1 1 calc R
C5 C 0.3392(9) 0.3196(8) 0.2863(6) 0.032(2) Uiso 1 1 d .
H5A H 0.3961 0.3460 0.2860 0.048 Uiso 1 1 calc R
H5B H 0.2917 0.3377 0.3296 0.048 Uiso 1 1 calc R
H5C H 0.2921 0.3485 0.2372 0.048 Uiso 1 1 calc R
C6A C 0.4259(9) 0.8876(7) 0.2015(6) 0.030(2) Uani 1 1 d .
H6AA H 0.3961 0.9609 0.1940 0.045 Uiso 1 1 calc R
H6AB H 0.4040 0.8616 0.2511 0.045 Uiso 1 1 calc R
H6AC H 0.3950 0.8697 0.1591 0.045 Uiso 1 1 calc R
C6 C 0.3002(9) 0.1100(7) 0.3002(6) 0.030(2) Uani 1 1 d .
H6A H 0.2524 0.1379 0.2514 0.045 Uiso 1 1 calc R
H6B H 0.2529 0.1265 0.3438 0.045 Uiso 1 1 calc R
H6C H 0.3405 0.0368 0.3061 0.045 Uiso 1 1 calc R
C6S C 1.0036(11) 0.9934(9) 0.2215(10) 0.052(3) Uani 1 1 d .
H6SA H 1.0679 0.9893 0.1942 0.063 Uiso 1 1 calc R
C7A C 0.6551(11) 0.8496(9) 0.2980(7) 0.041(3) Uani 1 1 d .
H7AA H 0.7345 0.8375 0.2952 0.062 Uiso 1 1 calc R
H7AB H 0.6477 0.8040 0.3431 0.062 Uiso 1 1 calc R
H7AC H 0.6095 0.9193 0.3031 0.062 Uiso 1 1 calc R
C7 C 0.4966(10) 0.1455(9) 0.2035(7) 0.041(3) Uani 1 1 d .
H7A H 0.5409 0.1847 0.1945 0.062 Uiso 1 1 calc R
H7B H 0.4416 0.1655 0.1590 0.062 Uiso 1 1 calc R
H7C H 0.5472 0.0738 0.2096 0.062 Uiso 1 1 calc R
C8A C 0.6429(11) 0.8839(8) 0.1032(7) 0.039(2) Uani 1 1 d .
H8AA H 0.7251 0.8518 0.1010 0.058 Uiso 1 1 calc R
H8AB H 0.6174 0.9563 0.1000 0.058 Uiso 1 1 calc R
H8AC H 0.6066 0.8727 0.0596 0.058 Uiso 1 1 calc R
C8 C 0.5123(10) 0.1128(9) 0.3974(6) 0.038(2) Uani 1 1 d .
H8A H 0.5778 0.1285 0.3927 0.058 Uiso 1 1 calc R
H8B H 0.5381 0.0397 0.4089 0.058 Uiso 1 1 calc R
H8C H 0.4686 0.1416 0.4396 0.058 Uiso 1 1 calc R
C9A C 0.5456(9) 0.4472(7) 0.3390(5) 0.0289(19) Uani 1 1 d .
H9AA H 0.5116 0.4869 0.3766 0.035 Uiso 1 1 calc R
C9 C -0.0031(9) 0.5515(8) 0.1612(5) 0.030(2) Uani 1 1 d .
H9A H 0.0031 0.5112 0.1239 0.036 Uiso 1 1 calc R
C10A C 0.6087(9) 0.3426(7) 0.3644(6) 0.033(2) Uani 1 1 d .
H10A H 0.6138 0.3128 0.4177 0.039 Uiso 1 1 calc R
C10 C -0.0425(9) 0.6557(7) 0.1344(6) 0.031(2) Uani 1 1 d .
H10B H -0.0661 0.6850 0.0812 0.038 Uiso 1 1 calc R
C11A C 0.6632(9) 0.2840(7) 0.3110(6) 0.030(2) Uani 1 1 d .
H11A H 0.7097 0.2142 0.3275 0.037 Uiso 1 1 calc R
C11 C -0.0458(9) 0.7131(7) 0.1865(6) 0.0298(19) Uani 1 1 d .
H11B H -0.0690 0.7832 0.1694 0.036 Uiso 1 1 calc R
C12A C 0.6486(8) 0.3292(6) 0.2324(5) 0.0248(17) Uani 1 1 d .
C12 C -0.0150(8) 0.6692(6) 0.2664(6) 0.0259(18) Uani 1 1 d .
C13A C 0.7025(8) 0.2737(7) 0.1754(6) 0.0284(19) Uani 1 1 d .
H13A H 0.7492 0.2036 0.1899 0.034 Uiso 1 1 calc R
C13 C -0.0149(8) 0.7249(7) 0.3238(6) 0.0284(19) Uani 1 1 d .
H13B H -0.0360 0.7950 0.3094 0.034 Uiso 1 1 calc R
C14A C 0.6877(9) 0.3205(7) 0.0995(6) 0.032(2) Uani 1 1 d .
H14A H 0.7269 0.2835 0.0615 0.039 Uiso 1 1 calc R
C14 C 0.0157(9) 0.6775(7) 0.4004(6) 0.031(2) Uani 1 1 d .
H14B H 0.0187 0.7143 0.4383 0.038 Uiso 1 1 calc R
C15A C 0.6143(9) 0.4238(7) 0.0769(5) 0.0284(19) Uani 1 1 d .
H15A H 0.6031 0.4546 0.0235 0.034 Uiso 1 1 calc R
C15 C 0.0423(8) 0.5750(7) 0.4223(5) 0.0258(18) Uani 1 1 d .
H15B H 0.0618 0.5441 0.4756 0.031 Uiso 1 1 calc R
C16A C 0.5584(8) 0.4813(7) 0.1306(5) 0.0242(17) Uani 1 1 d .
C16 C 0.0415(8) 0.5170(6) 0.3697(5) 0.0227(17) Uani 1 1 d .
C17A C 0.5797(8) 0.4341(6) 0.2105(5) 0.0232(17) Uani 1 1 d .
C17 C 0.0173(8) 0.5639(6) 0.2889(5) 0.0216(16) Uani 1 1 d .
C18A C 0.4759(8) 0.5884(6) 0.1066(5) 0.0221(17) Uani 1 1 d .
C18 C 0.0615(8) 0.4113(6) 0.3937(5) 0.0231(17) Uani 1 1 d .
C19A C 0.4984(9) 0.6679(7) 0.0656(5) 0.0255(18) Uani 1 1 d .
C19 C 0.1609(8) 0.3301(7) 0.4350(5) 0.0239(17) Uani 1 1 d .
C20A C 0.3956(8) 0.7566(6) 0.0570(5) 0.0253(18) Uani 1 1 d .
C20 C 0.1438(8) 0.2411(7) 0.4447(5) 0.0256(18) Uani 1 1 d .
C21A C 0.3103(8) 0.7311(6) 0.0887(5) 0.0247(18) Uani 1 1 d .
C21 C 0.0327(8) 0.2674(6) 0.4125(5) 0.0227(17) Uani 1 1 d .
C22A C 0.3587(8) 0.6261(6) 0.1196(5) 0.0227(17) Uani 1 1 d .
C22 C -0.0186(8) 0.3718(7) 0.3820(5) 0.0235(17) Uani 1 1 d .
C23A C 0.6046(9) 0.6594(7) 0.0288(6) 0.032(2) Uani 1 1 d .
H23A H 0.6142 0.7209 0.0284 0.048 Uiso 1 1 calc R
H23B H 0.6000 0.6499 -0.0246 0.048 Uiso 1 1 calc R
H23C H 0.6692 0.6017 0.0585 0.048 Uiso 1 1 calc R
C23 C 0.2585(9) 0.3394(8) 0.4707(6) 0.032(2) Uani 1 1 d .
H23D H 0.2584 0.4040 0.4471 0.047 Uiso 1 1 calc R
H23E H 0.3294 0.2845 0.4618 0.047 Uiso 1 1 calc R
H23F H 0.2517 0.3357 0.5267 0.047 Uiso 1 1 calc R
C24A C 0.3801(10) 0.8574(7) 0.0099(6) 0.032(2) Uani 1 1 d .
H24A H 0.4477 0.8679 0.0184 0.049 Uiso 1 1 calc R
H24B H 0.3143 0.9110 0.0261 0.049 Uiso 1 1 calc R
H24C H 0.3681 0.8587 -0.0454 0.049 Uiso 1 1 calc R
C24 C 0.2230(9) 0.1410(7) 0.4927(5) 0.032(2) Uani 1 1 d .
H24D H 0.2106 0.0872 0.4757 0.048 Uiso 1 1 calc R
H24E H 0.2084 0.1400 0.5476 0.048 Uiso 1 1 calc R
H24F H 0.3013 0.1306 0.4858 0.048 Uiso 1 1 calc R
C25A C 0.1854(8) 0.8007(7) 0.0839(6) 0.0294(19) Uani 1 1 d .
H25A H 0.1510 0.7779 0.1286 0.044 Uiso 1 1 calc R
H25B H 0.1487 0.7999 0.0358 0.044 Uiso 1 1 calc R
H25C H 0.1758 0.8692 0.0843 0.044 Uiso 1 1 calc R
C25 C -0.0242(10) 0.1975(8) 0.4198(6) 0.033(2) Uani 1 1 d .
H25D H -0.0690 0.2106 0.3712 0.050 Uiso 1 1 calc R
H25E H -0.0740 0.2089 0.4626 0.050 Uiso 1 1 calc R
H25F H 0.0332 0.1277 0.4303 0.050 Uiso 1 1 calc R
C26A C 0.2969(9) 0.5646(7) 0.1518(6) 0.0290(19) Uani 1 1 d .
H26A H 0.2152 0.6064 0.1432 0.043 Uiso 1 1 calc R
H26B H 0.3177 0.5397 0.2076 0.043 Uiso 1 1 calc R
H26C H 0.3174 0.5076 0.1255 0.043 Uiso 1 1 calc R
C26 C -0.1390(8) 0.4336(7) 0.3498(5) 0.0269(18) Uani 1 1 d .
H26D H -0.1720 0.3891 0.3388 0.040 Uiso 1 1 calc R
H26E H -0.1412 0.4796 0.3017 0.040 Uiso 1 1 calc R
H26F H -0.1823 0.4724 0.3878 0.040 Uiso 1 1 calc R
C1S C 0.9093(11) 0.9965(8) 0.1821(9) 0.049(3) Uani 1 1 d .
C2S C 0.8185(11) 0.9983(8) 0.2258(12) 0.061(4) Uani 1 1 d .
H2SA H 0.7542 0.9987 0.2009 0.073 Uiso 1 1 calc R
C3S C 0.8207(12) 0.9994(9) 0.3020(11) 0.059(4) Uani 1 1 d .
H3SA H 0.7584 1.0006 0.3307 0.071 Uiso 1 1 calc R
C4S C 0.9137(14) 0.9987(10) 0.3381(12) 0.069(5) Uani 1 1 d .
H4SA H 0.9146 1.0000 0.3919 0.082 Uiso 1 1 calc R
C5S C 1.0039(13) 0.9961(10) 0.2989(10) 0.059(4) Uani 1 1 d .
H5SA H 1.0671 0.9962 0.3250 0.071 Uiso 1 1 calc R
C7S C 0.9054(16) 0.9989(15) 0.1024(12) 0.080(5) Uani 1 1 d .
H7SA H 0.8722 0.9546 0.0912 0.120 Uiso 1 1 calc R
H7SB H 0.9822 0.9759 0.0852 0.120 Uiso 1 1 calc R
H7SC H 0.8592 1.0678 0.0749 0.120 Uiso 1 1 calc R

loop_
_atom_site_aniso_label
_atom_site_aniso_U_11
_atom_site_aniso_U_22
_atom_site_aniso_U_33
_atom_site_aniso_U_23
_atom_site_aniso_U_13
_atom_site_aniso_U_12
La1 0.0277(3) 0.0119(2) 0.0130(2) -0.00217(16) -0.00004(17) -0.00405(18)
La2 0.0311(3) 0.0128(2) 0.0140(2) -0.00218(16) 0.00119(17) -0.00698(19)
Al1 0.0367(15) 0.0250(14) 0.0168(12) -0.0066(10) 0.0016(11) -0.0102(12)
Al2 0.0313(15) 0.0214(13) 0.0252(14) -0.0008(11) 0.0000(11) -0.0034(11)
Al3 0.0416(16) 0.0255(14) 0.0174(12) -0.0058(10) 0.0036(11) -0.0152(12)
Al4 0.0423(17) 0.0221(14) 0.0253(14) -0.0007(11) 0.0002(12) -0.0161(12)
N1A 0.038(4) 0.013(3) 0.014(3) 0.000(3) -0.003(3) -0.006(3)
C1A 0.034(5) 0.033(5) 0.023(4) -0.007(4) 0.004(4) -0.013(4)
N1 0.037(4) 0.015(3) 0.018(3) -0.003(3) 0.001(3) -0.007(3)
C1 0.034(5) 0.034(5) 0.021(4) -0.006(4) 0.000(4) -0.016(4)
C2A 0.041(5) 0.029(5) 0.020(4) -0.001(4) -0.005(4) -0.013(4)
C2 0.035(5) 0.034(5) 0.014(4) -0.006(3) 0.004(3) -0.011(4)
C3A 0.062(7) 0.030(5) 0.031(5) -0.012(4) 0.005(5) -0.016(5)
C3 0.061(7) 0.030(5) 0.025(5) -0.009(4) 0.006(5) -0.014(5)
C4A 0.052(6) 0.028(5) 0.028(5) -0.001(4) 0.003(4) -0.020(5)
C4 0.046(6) 0.037(6) 0.022(5) -0.002(4) -0.006(4) -0.013(5)
C6A 0.045(6) 0.017(4) 0.024(4) -0.004(3) 0.003(4) -0.010(4)
C6 0.040(5) 0.012(4) 0.029(5) -0.004(3) 0.003(4) -0.002(4)
C6S 0.043(7) 0.030(6) 0.086(11) -0.020(6) 0.011(7) -0.015(5)
C7A 0.056(7) 0.037(6) 0.036(6) -0.003(5) -0.006(5) -0.027(5)
C7 0.037(6) 0.040(6) 0.034(6) -0.005(5) 0.005(4) -0.007(5)
C8A 0.053(7) 0.031(5) 0.035(6) 0.000(4) 0.007(5) -0.022(5)
C8 0.041(6) 0.034(6) 0.030(5) 0.000(4) -0.003(4) -0.009(5)
C9A 0.044(5) 0.017(4) 0.018(4) 0.002(3) -0.004(4) -0.008(4)
C9 0.043(5) 0.028(5) 0.015(4) -0.002(3) -0.001(4) -0.011(4)
C10A 0.048(6) 0.023(5) 0.019(4) 0.005(3) -0.006(4) -0.011(4)
C10 0.044(6) 0.019(4) 0.020(4) 0.003(3) 0.001(4) -0.007(4)
C11A 0.037(5) 0.009(4) 0.034(5) 0.004(3) -0.008(4) -0.002(3)
C11 0.036(5) 0.020(4) 0.028(5) 0.000(4) 0.004(4) -0.009(4)
C12A 0.030(4) 0.014(4) 0.027(4) -0.004(3) -0.001(3) -0.006(3)
C12 0.031(5) 0.013(4) 0.030(5) -0.004(3) 0.003(4) -0.006(3)
C13A 0.032(5) 0.014(4) 0.034(5) -0.006(3) -0.002(4) -0.004(3)
C13 0.033(5) 0.013(4) 0.035(5) -0.006(3) 0.003(4) -0.006(3)
C14A 0.034(5) 0.024(5) 0.035(5) -0.015(4) 0.003(4) -0.005(4)
C14 0.045(6) 0.024(5) 0.027(5) -0.012(4) 0.007(4) -0.014(4)
C15A 0.039(5) 0.018(4) 0.022(4) -0.007(3) 0.000(4) -0.005(4)
C15 0.035(5) 0.021(4) 0.018(4) -0.005(3) 0.003(3) -0.009(4)
C16A 0.033(5) 0.017(4) 0.019(4) -0.004(3) -0.001(3) -0.006(3)
C16 0.032(4) 0.016(4) 0.017(4) -0.002(3) 0.001(3) -0.008(3)
C17A 0.032(4) 0.015(4) 0.019(4) 0.000(3) -0.002(3) -0.007(3)
C17 0.031(4) 0.011(4) 0.018(4) -0.002(3) 0.002(3) -0.005(3)
C18A 0.031(4) 0.011(4) 0.015(4) -0.003(3) 0.001(3) 0.000(3)
C18 0.033(5) 0.015(4) 0.017(4) -0.004(3) 0.001(3) -0.006(3)
C19A 0.042(5) 0.019(4) 0.013(4) 0.000(3) 0.000(3) -0.011(4)
C19 0.039(5) 0.017(4) 0.014(4) -0.001(3) 0.001(3) -0.011(4)
C20A 0.041(5) 0.015(4) 0.012(4) 0.001(3) -0.004(3) -0.005(4)
C20 0.035(5) 0.019(4) 0.018(4) -0.004(3) 0.000(3) -0.006(4)
C21A 0.034(5) 0.016(4) 0.017(4) -0.005(3) -0.003(3) -0.004(3)
C21 0.038(5) 0.018(4) 0.011(3) 0.001(3) 0.003(3) -0.013(4)
C22A 0.033(5) 0.014(4) 0.015(4) -0.001(3) -0.002(3) -0.004(3)
C22 0.032(5) 0.019(4) 0.015(4) -0.004(3) 0.003(3) -0.006(3)
C23A 0.044(6) 0.022(4) 0.023(4) 0.001(3) 0.004(4) -0.009(4)
C23 0.041(5) 0.026(5) 0.023(4) -0.001(4) -0.006(4) -0.011(4)
C24A 0.049(6) 0.024(5) 0.021(4) 0.000(4) 0.003(4) -0.014(4)
C24 0.047(6) 0.016(4) 0.018(4) 0.006(3) -0.010(4) -0.004(4)
C25A 0.035(5) 0.020(4) 0.023(4) 0.000(3) 0.000(4) -0.003(4)
C25 0.052(6) 0.025(5) 0.029(5) -0.008(4) 0.005(4) -0.020(5)
C26A 0.041(5) 0.022(4) 0.023(4) -0.001(3) -0.002(4) -0.015(4)
C26 0.029(4) 0.022(4) 0.023(4) -0.004(3) 0.002(3) -0.004(4)
C1S 0.043(6) 0.016(5) 0.081(10) -0.008(5) 0.007(6) -0.006(4)
C2S 0.038(6) 0.015(5) 0.121(15) 0.002(7) 0.000(7) -0.009(4)
C3S 0.052(8) 0.015(5) 0.097(12) -0.008(6) 0.019(8) -0.002(5)
C4S 0.073(10) 0.024(6) 0.113(14) -0.021(7) 0.012(9) -0.022(6)
C5S 0.065(9) 0.034(7) 0.087(11) -0.027(7) 0.005(8) -0.024(6)
C7S 0.066(11) 0.069(12) 0.088(14) 0.001(10) -0.008(9) -0.018(9)

loop_
_atom_type_symbol
_atom_type_description
_atom_type_scat_dispersion_real
_atom_type_scat_dispersion_imag
_atom_type_scat_source
C C 0.0033 0.0016 'International Tables Vol C Tables 4.2.6.8 and 6.1.1.4'
H H 0.0000 0.0000 'International Tables Vol C Tables 4.2.6.8 and 6.1.1.4'
N N 0.0061 0.0033 'International Tables Vol C Tables 4.2.6.8 and 6.1.1.4'
Al Al 0.0645 0.0514 'International Tables Vol C Tables 4.2.6.8 and 6.1.1.4'
La La -0.2871 2.4523 'International Tables Vol C Tables 4.2.6.8 and 6.1.1.4'

loop_
_geom_angle_atom_site_label_1
_geom_angle_atom_site_label_2
_geom_angle_atom_site_label_3
_geom_angle
C5 La1 N1 91.2(3)
C5 La1 C18 92.5(3)
N1 La1 C18 63.2(2)
C5 La1 C22 122.7(3)
N1 La1 C22 71.9(2)
C18 La1 C22 30.7(3)
C5 La1 C6 76.3(3)
N1 La1 C6 164.2(3)
C18 La1 C6 126.1(3)
C22 La1 C6 123.0(3)
C5 La1 C1 152.5(3)
N1 La1 C1 98.0(3)
C18 La1 C1 114.8(3)
C22 La1 C1 84.8(3)
C6 La1 C1 89.2(3)
C5 La1 C21 123.4(3)
N1 La1 C21 101.4(2)
C18 La1 C21 49.4(3)
C22 La1 C21 29.6(3)
C6 La1 C21 93.6(3)
C1 La1 C21 80.2(3)
C5 La1 C19 77.4(3)
N1 La1 C19 89.4(2)
C18 La1 C19 29.8(3)
C22 La1 C19 49.2(3)
C6 La1 C19 97.1(3)
C1 La1 C19 128.3(3)
C21 La1 C19 48.3(3)
C5 La1 C2 81.0(3)
N1 La1 C2 82.2(3)
C18 La1 C2 144.7(3)
C22 La1 C2 144.2(3)
C6 La1 C2 86.2(3)
C1 La1 C2 74.7(3)
C21 La1 C2 154.9(3)
C19 La1 C2 156.7(3)
C5 La1 C20 95.1(3)
N1 La1 C20 111.8(2)
C18 La1 C20 48.8(3)
C22 La1 C20 48.6(3)
C6 La1 C20 79.4(3)
C1 La1 C20 105.3(3)
C21 La1 C20 29.1(3)
C19 La1 C20 28.8(2)
C2 La1 C20 165.6(3)
C5 La1 Al2 37.4(2)
N1 La1 Al2 127.85(19)
C18 La1 Al2 113.7(2)
C22 La1 Al2 134.0(2)
C6 La1 Al2 38.9(2)
C1 La1 Al2 124.3(2)
C21 La1 Al2 113.6(2)
C19 La1 Al2 86.7(2)
C2 La1 Al2 81.5(2)
C20 La1 Al2 87.1(2)
C5 La1 Al1 117.9(2)
N1 La1 Al1 88.33(17)
C18 La1 Al1 139.4(2)
C22 La1 Al1 115.9(2)
C6 La1 Al1 89.0(2)
C1 La1 Al1 37.3(2)
C21 La1 Al1 117.47(19)
C19 La1 Al1 164.6(2)
C2 La1 Al1 37.4(2)
C20 La1 Al1 141.4(2)
Al2 La1 Al1 106.59(8)
N1A La2 C18A 63.4(2)
N1A La2 C5A 89.4(3)
C18A La2 C5A 92.8(3)
N1A La2 C22A 71.6(2)
C18A La2 C22A 30.4(3)
C5A La2 C22A 122.9(3)
N1A La2 C1A 97.8(3)
C18A La2 C1A 114.3(3)
C5A La2 C1A 152.4(3)
C22A La2 C1A 84.5(3)
N1A La2 C6A 164.2(3)
C18A La2 C6A 126.0(3)
C5A La2 C6A 78.0(3)
C22A La2 C6A 123.3(3)
C1A La2 C6A 89.4(3)
N1A La2 C21A 101.3(2)
C18A La2 C21A 48.8(2)
C5A La2 C21A 124.5(3)
C22A La2 C21A 29.6(2)
C1A La2 C21A 80.3(3)
C6A La2 C21A 93.7(3)
N1A La2 C19A 89.2(2)
C18A La2 C19A 29.5(3)
C5A La2 C19A 78.5(3)
C22A La2 C19A 49.1(3)
C1A La2 C19A 128.0(3)
C6A La2 C19A 97.5(3)
C21A La2 C19A 47.9(3)
N1A La2 C2A 82.7(3)
C18A La2 C2A 145.5(3)
C5A La2 C2A 79.8(3)
C22A La2 C2A 144.5(3)
C1A La2 C2A 74.8(3)
C6A La2 C2A 85.7(3)
C21A La2 C2A 155.1(3)
C19A La2 C2A 156.8(3)
N1A La2 C20A 111.4(2)
C18A La2 C20A 48.2(2)
C5A La2 C20A 96.9(3)
C22A La2 C20A 48.4(3)
C1A La2 C20A 105.0(3)
C6A La2 C20A 79.9(3)
C21A La2 C20A 28.6(3)
C19A La2 C20A 28.8(3)
C2A La2 C20A 165.5(3)
N1A La2 Al4 127.59(19)
C18A La2 Al4 113.9(2)
C5A La2 Al4 38.8(2)
C22A La2 Al4 134.5(2)
C1A La2 Al4 124.6(2)
C6A La2 Al4 39.2(2)
C21A La2 Al4 114.0(2)
C19A La2 Al4 87.3(2)
C2A La2 Al4 80.7(2)
C20A La2 Al4 87.9(2)
N1A La2 Al3 88.58(17)
C18A La2 Al3 139.7(2)
C5A La2 Al3 116.6(2)
C22A La2 Al3 116.1(2)
C1A La2 Al3 37.7(2)
C6A La2 Al3 88.6(2)
C21A La2 Al3 118.0(2)
C19A La2 Al3 164.7(2)
C2A La2 Al3 37.2(2)
C20A La2 Al3 141.5(2)
Al4 La2 Al3 106.01(8)
C3 Al1 C4 116.8(5)
C3 Al1 C1 107.5(5)
C4 Al1 C1 105.5(5)
C3 Al1 C2 106.2(5)
C4 Al1 C2 108.8(5)
C1 Al1 C2 112.2(4)
C3 Al1 La1 124.9(4)
C4 Al1 La1 118.2(3)
C1 Al1 La1 54.9(3)
C2 Al1 La1 57.5(3)
C8 Al2 C7 115.5(5)
C8 Al2 C5 109.3(5)
C7 Al2 C5 105.1(5)
C8 Al2 C6 108.9(5)
C7 Al2 C6 106.5(5)
C5 Al2 C6 111.4(4)
C8 Al2 La1 126.2(4)
C7 Al2 La1 118.3(4)
C5 Al2 La1 55.4(3)
C6 Al2 La1 56.1(3)
C3A Al3 C4A 116.5(5)
C3A Al3 C2A 105.7(5)
C4A Al3 C2A 109.8(5)
C3A Al3 C1A 107.7(5)
C4A Al3 C1A 105.1(5)
C2A Al3 C1A 112.2(4)
C3A Al3 La2 124.4(4)
C4A Al3 La2 119.0(3)
C2A Al3 La2 57.8(3)
C1A Al3 La2 54.5(3)
C7A Al4 C8A 116.2(5)
C7A Al4 C5A 104.3(5)
C8A Al4 C5A 110.2(4)
C7A Al4 C6A 105.8(5)
C8A Al4 C6A 108.4(5)
C5A Al4 C6A 111.9(4)
C7A Al4 La2 117.8(4)
C8A Al4 La2 126.0(4)
C5A Al4 La2 55.6(3)
C6A Al4 La2 56.2(3)
C9A N1A C17A 117.9(8)
C9A N1A La2 122.5(6)
C17A N1A La2 118.2(5)
Al3 C1A La2 87.8(4)
Al3 C1A H1AA 109.5
La2 C1A H1AA 162.2
Al3 C1A H1AB 109.5
La2 C1A H1AB 59.0
H1AA C1A H1AB 109.5
Al3 C1A H1AC 109.5
La2 C1A H1AC 66.4
H1AA C1A H1AC 109.5
H1AB C1A H1AC 109.5
C9 N1 C17 117.9(8)
C9 N1 La1 123.2(6)
C17 N1 La1 117.6(5)
Al1 C1 La1 87.8(3)
Al1 C1 H1A 109.5
La1 C1 H1A 162.2
Al1 C1 H1B 109.5
La1 C1 H1B 58.9
H1A C1 H1B 109.5
Al1 C1 H1C 109.5
La1 C1 H1C 66.6
H1A C1 H1C 109.5
H1B C1 H1C 109.5
Al3 C2A La2 85.0(3)
Al3 C2A H2AA 109.5
La2 C2A H2AA 165.0
Al3 C2A H2AB 109.5
La2 C2A H2AB 67.5
H2AA C2A H2AB 109.5
Al3 C2A H2AC 109.5
La2 C2A H2AC 60.3
H2AA C2A H2AC 109.5
H2AB C2A H2AC 109.5
Al1 C2 La1 85.1(3)
Al1 C2 H2A 109.5
La1 C2 H2A 164.9
Al1 C2 H2B 109.5
La1 C2 H2B 67.6
H2A C2 H2B 109.5
Al1 C2 H2C 109.5
La1 C2 H2C 60.0
H2A C2 H2C 109.5
H2B C2 H2C 109.5
Al3 C3A H3AA 109.5
Al3 C3A H3AB 109.5
H3AA C3A H3AB 109.5
Al3 C3A H3AC 109.5
H3AA C3A H3AC 109.5
H3AB C3A H3AC 109.5
Al1 C3 H3A 109.5
Al1 C3 H3B 109.5
H3A C3 H3B 109.5
Al1 C3 H3C 109.5
H3A C3 H3C 109.5
H3B C3 H3C 109.5
Al3 C4A H4AA 109.5
Al3 C4A H4AB 109.5
H4AA C4A H4AB 109.5
Al3 C4A H4AC 109.5
H4AA C4A H4AC 109.5
H4AB C4A H4AC 109.5
Al1 C4 H4A 109.5
Al1 C4 H4B 109.5
H4A C4 H4B 109.5
Al1 C4 H4C 109.5
H4A C4 H4C 109.5
H4B C4 H4C 109.5
Al4 C5A La2 85.5(3)
Al4 C5A H5AA 109.5
La2 C5A H5AA 165.0
Al4 C5A H5AB 109.5
La2 C5A H5AB 63.1
H5AA C5A H5AB 109.5
Al4 C5A H5AC 109.5
La2 C5A H5AC 64.2
H5AA C5A H5AC 109.5
H5AB C5A H5AC 109.5
Al2 C5 La1 87.3(4)
Al2 C5 H5A 109.5
La1 C5 H5A 163.2
Al2 C5 H5B 109.5
La1 C5 H5B 63.5
H5A C5 H5B 109.5
Al2 C5 H5C 109.5
La1 C5 H5C 62.3
H5A C5 H5C 109.5
H5B C5 H5C 109.5
Al4 C6A La2 84.6(3)
Al4 C6A H6AA 109.5
La2 C6A H6AA 165.9
Al4 C6A H6AB 109.5
La2 C6A H6AB 64.9
H6AA C6A H6AB 109.5
Al4 C6A H6AC 109.5
La2 C6A H6AC 63.2
H6AA C6A H6AC 109.5
H6AB C6A H6AC 109.5
Al2 C6 La1 85.0(3)
Al2 C6 H6A 109.5
La1 C6 H6A 62.9
Al2 C6 H6B 109.5
La1 C6 H6B 64.9
H6A C6 H6B 109.5
Al2 C6 H6C 109.5
La1 C6 H6C 165.5
H6A C6 H6C 109.5
H6B C6 H6C 109.5
C5S C6S C1S 120.6(14)
C5S C6S H6SA 119.7
C1S C6S H6SA 119.7
Al4 C7A H7AA 109.5
Al4 C7A H7AB 109.5
H7AA C7A H7AB 109.5
Al4 C7A H7AC 109.5
H7AA C7A H7AC 109.5
H7AB C7A H7AC 109.5
Al2 C7 H7A 109.5
Al2 C7 H7B 109.5
H7A C7 H7B 109.5
Al2 C7 H7C 109.5
H7A C7 H7C 109.5
H7B C7 H7C 109.5
Al4 C8A H8AA 109.5
Al4 C8A H8AB 109.5
H8AA C8A H8AB 109.5
Al4 C8A H8AC 109.5
H8AA C8A H8AC 109.5
H8AB C8A H8AC 109.5
Al2 C8 H8A 109.5
Al2 C8 H8B 109.5
H8A C8 H8B 109.5
Al2 C8 H8C 109.5
H8A C8 H8C 109.5
H8B C8 H8C 109.5
N1A C9A C10A 123.2(9)
N1A C9A H9AA 118.4
C10A C9A H9AA 118.4
N1 C9 C10 124.5(9)
N1 C9 H9A 117.7
C10 C9 H9A 117.7
C11A C10A C9A 119.3(9)
C11A C10A H10A 120.3
C9A C10A H10A 120.3
C11 C10 C9 118.1(9)
C11 C10 H10B 120.9
C9 C10 H10B 120.9
C10A C11A C12A 118.9(8)
C10A C11A H11A 120.5
C12A C11A H11A 120.5
C10 C11 C12 120.5(9)
C10 C11 H11B 119.8
C12 C11 H11B 119.8
C11A C12A C13A 121.6(8)
C11A C12A C17A 118.7(8)
C13A C12A C17A 119.8(8)
C11 C12 C13 123.3(8)
C11 C12 C17 117.4(8)
C13 C12 C17 119.3(8)
C14A C13A C12A 120.0(8)
C14A C13A H13A 120.0
C12A C13A H13A 120.0
C14 C13 C12 120.2(8)
C14 C13 H13B 119.9
C12 C13 H13B 119.9
C13A C14A C15A 120.4(9)
C13A C14A H14A 119.8
C15A C14A H14A 119.8
C13 C14 C15 120.0(9)
C13 C14 H14B 120.0
C15 C14 H14B 120.0
C16A C15A C14A 121.8(9)
C16A C15A H15A 119.1
C14A C15A H15A 119.1
C16 C15 C14 122.7(9)
C16 C15 H15B 118.6
C14 C15 H15B 118.6
C15A C16A C17A 117.9(8)
C15A C16A C18A 121.8(8)
C17A C16A C18A 120.3(8)
C15 C16 C17 117.8(8)
C15 C16 C18 122.5(8)
C17 C16 C18 119.6(8)
N1A C17A C12A 121.8(8)
N1A C17A C16A 118.2(8)
C12A C17A C16A 120.0(8)
N1 C17 C12 121.3(8)
N1 C17 C16 119.0(7)
C12 C17 C16 119.7(8)
C19A C18A C22A 109.1(8)
C19A C18A C16A 126.6(9)
C22A C18A C16A 124.3(8)
C19A C18A La2 80.7(5)
C22A C18A La2 75.9(5)
C16A C18A La2 112.0(5)
C19 C18 C22 107.6(8)
C19 C18 C16 127.0(8)
C22 C18 C16 125.3(8)
C19 C18 La1 80.4(5)
C22 C18 La1 75.2(5)
C16 C18 La1 112.7(6)
C18A C19A C20A 106.8(8)
C18A C19A C23A 127.0(8)
C20A C19A C23A 125.7(8)
C18A C19A La2 69.8(5)
C20A C19A La2 76.5(5)
C23A C19A La2 125.0(6)
C20 C19 C18 107.7(8)
C20 C19 C23 125.8(8)
C18 C19 C23 126.1(8)
C20 C19 La1 76.6(5)
C18 C19 La1 69.8(5)
C23 C19 La1 125.2(6)
C21A C20A C19A 108.8(8)
C21A C20A C24A 126.7(9)
C19A C20A C24A 123.9(9)
C21A C20A La2 73.9(5)
C19A C20A La2 74.7(5)
C24A C20A La2 124.9(6)
C19 C20 C21 108.2(8)
C19 C20 C24 124.6(9)
C21 C20 C24 126.5(9)
C19 C20 La1 74.6(5)
C21 C20 La1 73.0(5)
C24 C20 La1 126.1(6)
C20A C21A C22A 108.5(8)
C20A C21A C25A 126.2(8)
C22A C21A C25A 124.9(9)
C20A C21A La2 77.5(5)
C22A C21A La2 71.8(5)
C25A C21A La2 121.6(6)
C22 C21 C20 108.3(8)
C22 C21 C25 126.2(9)
C20 C21 C25 125.1(8)
C22 C21 La1 71.9(5)
C20 C21 La1 77.9(5)
C25 C21 La1 122.5(6)
C21A C22A C18A 106.6(8)
C21A C22A C26A 126.9(9)
C18A C22A C26A 126.2(8)
C21A C22A La2 78.6(5)
C18A C22A La2 73.6(5)
C26A C22A La2 118.5(6)
C21 C22 C18 108.0(8)
C21 C22 C26 126.6(9)
C18 C22 C26 125.1(8)
C21 C22 La1 78.6(5)
C18 C22 La1 74.1(5)
C26 C22 La1 117.9(6)
C19A C23A H23A 109.5
C19A C23A H23B 109.5
H23A C23A H23B 109.5
C19A C23A H23C 109.5
H23A C23A H23C 109.5
H23B C23A H23C 109.5
C19 C23 H23D 109.5
C19 C23 H23E 109.5
H23D C23 H23E 109.5
C19 C23 H23F 109.5
H23D C23 H23F 109.5
H23E C23 H23F 109.5
C20A C24A H24A 109.5
C20A C24A H24B 109.5
H24A C24A H24B 109.5
C20A C24A H24C 109.5
H24A C24A H24C 109.5
H24B C24A H24C 109.5
C20 C24 H24D 109.5
C20 C24 H24E 109.5
H24D C24 H24E 109.5
C20 C24 H24F 109.5
H24D C24 H24F 109.5
H24E C24 H24F 109.5
C21A C25A H25A 109.5
C21A C25A H25B 109.5
H25A C25A H25B 109.5
C21A C25A H25C 109.5
H25A C25A H25C 109.5
H25B C25A H25C 109.5
C21 C25 H25D 109.5
C21 C25 H25E 109.5
H25D C25 H25E 109.5
C21 C25 H25F 109.5
H25D C25 H25F 109.5
H25E C25 H25F 109.5
C22A C26A H26A 109.5
C22A C26A H26B 109.5
H26A C26A H26B 109.5
C22A C26A H26C 109.5
H26A C26A H26C 109.5
H26B C26A H26C 109.5
C22 C26 H26D 109.5
C22 C26 H26E 109.5
H26D C26 H26E 109.5
C22 C26 H26F 109.5
H26D C26 H26F 109.5
H26E C26 H26F 109.5
C7S C1S C6S 121.3(15)
C7S C1S C2S 121.4(15)
C6S C1S C2S 117.3(15)
C3S C2S C1S 121.4(15)
C3S C2S H2SA 119.3
C1S C2S H2SA 119.3
C2S C3S C4S 119.4(16)
C2S C3S H3SA 120.3
C4S C3S H3SA 120.3
C5S C4S C3S 121.6(19)
C5S C4S H4SA 119.2
C3S C4S H4SA 119.2
C4S C5S C6S 119.6(15)
C4S C5S H5SA 120.2
C6S C5S H5SA 120.2
C1S C7S H7SA 109.5
C1S C7S H7SB 109.5
H7SA C7S H7SB 109.5
C1S C7S H7SC 109.5
H7SA C7S H7SC 109.5
H7SB C7S H7SC 109.5

loop_
_geom_bond_atom_site_label_1
_geom_bond_atom_site_label_2
_geom_bond_distance
La1 C5 2.699(10)
La1 N1 2.701(7)
La1 C18 2.707(8)
La1 C22 2.721(9)
La1 C6 2.730(9)
La1 C1 2.754(10)
La1 C21 2.806(8)
La1 C19 2.843(8)
La1 C2 2.848(9)
La1 C20 2.870(9)
La1 Al2 3.277(3)
La1 Al1 3.366(3)
La2 N1A 2.683(7)
La2 C18A 2.702(8)
La2 C5A 2.715(9)
La2 C22A 2.732(9)
La2 C1A 2.737(10)
La2 C6A 2.737(9)
La2 C21A 2.818(9)
La2 C19A 2.841(9)
La2 C2A 2.856(9)
La2 C20A 2.865(8)
La2 Al4 3.278(3)
La2 Al3 3.361(3)
Al1 C3 1.983(11)
Al1 C4 1.985(11)
Al1 C1 2.043(10)
Al1 C2 2.053(11)
Al2 C8 1.978(11)
Al2 C7 1.980(12)
Al2 C5 1.991(11)
Al2 C6 2.067(11)
Al3 C3A 1.985(11)
Al3 C4A 1.988(10)
Al3 C2A 2.041(11)
Al3 C1A 2.056(10)
Al4 C7A 1.977(11)
Al4 C8A 1.981(11)
Al4 C5A 2.061(9)
Al4 C6A 2.082(11)
N1A C9A 1.331(11)
N1A C17A 1.380(11)
C1A H1AA 0.9800
C1A H1AB 0.9800
C1A H1AC 0.9800
N1 C9 1.324(12)
N1 C17 1.373(11)
C1 H1A 0.9800
C1 H1B 0.9800
C1 H1C 0.9800
C2A H2AA 0.9800
C2A H2AB 0.9800
C2A H2AC 0.9800
C2 H2A 0.9800
C2 H2B 0.9800
C2 H2C 0.9800
C3A H3AA 0.9800
C3A H3AB 0.9800
C3A H3AC 0.9800
C3 H3A 0.9800
C3 H3B 0.9800
C3 H3C 0.9800
C4A H4AA 0.9800
C4A H4AB 0.9800
C4A H4AC 0.9800
C4 H4A 0.9800
C4 H4B 0.9800
C4 H4C 0.9800
C5A H5AA 0.9800
C5A H5AB 0.9800
C5A H5AC 0.9800
C5 H5A 0.9800
C5 H5B 0.9800
C5 H5C 0.9800
C6A H6AA 0.9800
C6A H6AB 0.9800
C6A H6AC 0.9800
C6 H6A 0.9800
C6 H6B 0.9800
C6 H6C 0.9800
C6S C5S 1.37(2)
C6S C1S 1.401(19)
C6S H6SA 0.9500
C7A H7AA 0.9800
C7A H7AB 0.9800
C7A H7AC 0.9800
C7 H7A 0.9800
C7 H7B 0.9800
C7 H7C 0.9800
C8A H8AA 0.9800
C8A H8AB 0.9800
C8A H8AC 0.9800
C8 H8A 0.9800
C8 H8B 0.9800
C8 H8C 0.9800
C9A C10A 1.411(13)
C9A H9AA 0.9500
C9 C10 1.407(13)
C9 H9A 0.9500
C10A C11A 1.385(15)
C10A H10A 0.9500
C10 C11 1.352(14)
C10 H10B 0.9500
C11A C12A 1.399(13)
C11A H11A 0.9500
C11 C12 1.420(13)
C11 H11B 0.9500
C12A C13A 1.409(13)
C12A C17A 1.420(12)
C12 C13 1.420(13)
C12 C17 1.427(11)
C13A C14A 1.363(15)
C13A H13A 0.9500
C13 C14 1.376(14)
C13 H13B 0.9500
C14A C15A 1.414(13)
C14A H14A 0.9500
C14 C15 1.399(13)
C14 H14B 0.9500
C15A C16A 1.384(12)
C15A H15A 0.9500
C15 C16 1.382(12)
C15 H15B 0.9500
C16A C17A 1.423(12)
C16A C18A 1.488(12)
C16 C17 1.436(11)
C16 C18 1.470(12)
C18A C19A 1.416(12)
C18A C22A 1.427(13)
C18 C19 1.435(12)
C18 C22 1.437(13)
C19A C20A 1.420(13)
C19A C23A 1.493(14)
C19 C20 1.422(12)
C19 C23 1.498(14)
C20A C21A 1.406(14)
C20A C24A 1.515(13)
C20 C21 1.430(13)
C20 C24 1.508(12)
C21A C22A 1.422(12)
C21A C25A 1.515(13)
C21 C22 1.413(12)
C21 C25 1.508(13)
C22A C26A 1.502(13)
C22 C26 1.501(13)
C23A H23A 0.9800
C23A H23B 0.9800
C23A H23C 0.9800
C23 H23D 0.9800
C23 H23E 0.9800
C23 H23F 0.9800
C24A H24A 0.9800
C24A H24B 0.9800
C24A H24C 0.9800
C24 H24D 0.9800
C24 H24E 0.9800
C24 H24F 0.9800
C25A H25A 0.9800
C25A H25B 0.9800
C25A H25C 0.9800
C25 H25D 0.9800
C25 H25E 0.9800
C25 H25F 0.9800
C26A H26A 0.9800
C26A H26B 0.9800
C26A H26C 0.9800
C26 H26D 0.9800
C26 H26E 0.9800
C26 H26F 0.9800
C1S C7S 1.39(2)
C1S C2S 1.40(2)
C2S C3S 1.34(2)
C2S H2SA 0.9500
C3S C4S 1.37(2)
C3S H3SA 0.9500
C4S C5S 1.35(2)
C4S H4SA 0.9500
C5S H5SA 0.9500
C7S H7SA 0.9800
C7S H7SB 0.9800
C7S H7SC 0.9800

loop_
_geom_torsion_atom_site_label_1
_geom_torsion_atom_site_label_2
_geom_torsion_atom_site_label_3
_geom_torsion_atom_site_label_4
_geom_torsion
C5 La1 Al1 C3 76.4(5)
N1 La1 Al1 C3 166.9(5)
C18 La1 Al1 C3 -149.7(5)
C22 La1 Al1 C3 -124.2(5)
C6 La1 Al1 C3 2.5(5)
C1 La1 Al1 C3 -87.6(6)
C21 La1 Al1 C3 -91.0(5)
C19 La1 Al1 C3 -111.3(8)
C2 La1 Al1 C3 87.6(6)
C20 La1 Al1 C3 -69.0(6)
Al2 La1 Al1 C3 37.7(5)
C5 La1 Al1 C4 -106.4(5)
N1 La1 Al1 C4 -15.9(5)
C18 La1 Al1 C4 27.5(5)
C22 La1 Al1 C4 53.0(5)
C6 La1 Al1 C4 179.7(5)
C1 La1 Al1 C4 89.6(6)
C21 La1 Al1 C4 86.1(5)
C19 La1 Al1 C4 65.9(8)
C2 La1 Al1 C4 -95.2(5)
C20 La1 Al1 C4 108.2(5)
Al2 La1 Al1 C4 -145.1(4)
C5 La1 Al1 C1 164.0(4)
N1 La1 Al1 C1 -105.5(4)
C18 La1 Al1 C1 -62.1(5)
C22 La1 Al1 C1 -36.6(4)
C6 La1 Al1 C1 90.1(4)
C21 La1 Al1 C1 -3.5(4)
C19 La1 Al1 C1 -23.7(8)
C2 La1 Al1 C1 175.2(5)
C20 La1 Al1 C1 18.6(5)
Al2 La1 Al1 C1 125.3(4)
C5 La1 Al1 C2 -11.2(4)
N1 La1 Al1 C2 79.3(4)
C18 La1 Al1 C2 122.7(5)
C22 La1 Al1 C2 148.2(4)
C6 La1 Al1 C2 -85.1(4)
C1 La1 Al1 C2 -175.2(5)
C21 La1 Al1 C2 -178.7(4)
C19 La1 Al1 C2 161.1(7)
C20 La1 Al1 C2 -156.6(5)
Al2 La1 Al1 C2 -49.9(4)
C5 La1 Al2 C8 89.6(6)
N1 La1 Al2 C8 102.8(5)
C18 La1 Al2 C8 29.2(5)
C22 La1 Al2 C8 1.1(6)
C6 La1 Al2 C8 -89.5(6)
C1 La1 Al2 C8 -119.3(5)
C21 La1 Al2 C8 -25.1(5)
C19 La1 Al2 C8 16.1(5)
C2 La1 Al2 C8 175.9(5)
C20 La1 Al2 C8 -12.8(5)
Al1 La1 Al2 C8 -156.0(5)
C5 La1 Al2 C7 -89.3(6)
N1 La1 Al2 C7 -76.1(5)
C18 La1 Al2 C7 -149.7(5)
C22 La1 Al2 C7 -177.8(5)
C6 La1 Al2 C7 91.6(6)
C1 La1 Al2 C7 61.9(5)
C21 La1 Al2 C7 156.0(5)
C19 La1 Al2 C7 -162.8(5)
C2 La1 Al2 C7 -3.0(5)
C20 La1 Al2 C7 168.3(5)
Al1 La1 Al2 C7 25.1(5)
N1 La1 Al2 C5 13.3(4)
C18 La1 Al2 C5 -60.3(4)
C22 La1 Al2 C5 -88.5(5)
C6 La1 Al2 C5 -179.1(5)
C1 La1 Al2 C5 151.2(4)
C21 La1 Al2 C5 -114.6(4)
C19 La1 Al2 C5 -73.5(4)
C2 La1 Al2 C5 86.4(4)
C20 La1 Al2 C5 -102.3(4)
Al1 La1 Al2 C5 114.4(4)
C5 La1 Al2 C6 179.1(5)
N1 La1 Al2 C6 -167.7(4)
C18 La1 Al2 C6 118.7(4)
C22 La1 Al2 C6 90.6(4)
C1 La1 Al2 C6 -29.8(4)
C21 La1 Al2 C6 64.4(4)
C19 La1 Al2 C6 105.6(4)
C2 La1 Al2 C6 -94.6(4)
C20 La1 Al2 C6 76.7(4)
Al1 La1 Al2 C6 -66.5(3)
N1A La2 Al3 C3A 167.4(5)
C18A La2 Al3 C3A -148.9(6)
C5A La2 Al3 C3A 78.7(5)
C22A La2 Al3 C3A -123.9(5)
C1A La2 Al3 C3A -88.0(6)
C6A La2 Al3 C3A 2.9(5)
C21A La2 Al3 C3A -90.6(5)
C19A La2 Al3 C3A -111.1(9)
C2A La2 Al3 C3A 87.5(6)
C20A La2 Al3 C3A -68.9(6)
Al4 La2 Al3 C3A 38.5(5)
N1A La2 Al3 C4A -16.4(5)
C18A La2 Al3 C4A 27.3(5)
C5A La2 Al3 C4A -105.0(5)
C22A La2 Al3 C4A 52.3(5)
C1A La2 Al3 C4A 88.2(6)
C6A La2 Al3 C4A 179.1(5)
C21A La2 Al3 C4A 85.6(5)
C19A La2 Al3 C4A 65.1(8)
C2A La2 Al3 C4A -96.3(5)
C20A La2 Al3 C4A 107.3(5)
Al4 La2 Al3 C4A -145.3(4)
N1A La2 Al3 C2A 79.8(4)
C18A La2 Al3 C2A 123.6(4)
C5A La2 Al3 C2A -8.8(4)
C22A La2 Al3 C2A 148.5(4)
C1A La2 Al3 C2A -175.5(5)
C6A La2 Al3 C2A -84.6(4)
C21A La2 Al3 C2A -178.1(4)
C19A La2 Al3 C2A 161.4(8)
C20A La2 Al3 C2A -156.4(5)
Al4 La2 Al3 C2A -49.0(4)
N1A La2 Al3 C1A -104.7(4)
C18A La2 Al3 C1A -60.9(5)
C5A La2 Al3 C1A 166.7(4)
C22A La2 Al3 C1A -36.0(4)
C6A La2 Al3 C1A 90.8(4)
C21A La2 Al3 C1A -2.7(4)
C19A La2 Al3 C1A -23.1(8)
C2A La2 Al3 C1A 175.5(5)
C20A La2 Al3 C1A 19.1(5)
Al4 La2 Al3 C1A 126.4(4)
N1A La2 Al4 C7A -76.8(5)
C18A La2 Al4 C7A -150.7(5)
C5A La2 Al4 C7A -88.7(5)
C22A La2 Al4 C7A -178.3(5)
C1A La2 Al4 C7A 60.8(5)
C6A La2 Al4 C7A 91.1(6)
C21A La2 Al4 C7A 155.5(5)
C19A La2 Al4 C7A -163.6(5)
C2A La2 Al4 C7A -3.5(5)
C20A La2 Al4 C7A 167.6(5)
Al3 La2 Al4 C7A 24.1(5)
N1A La2 Al4 C8A 103.1(5)
C18A La2 Al4 C8A 29.2(5)
C5A La2 Al4 C8A 91.2(6)
C22A La2 Al4 C8A 1.6(6)
C1A La2 Al4 C8A -119.3(5)
C6A La2 Al4 C8A -89.1(6)
C21A La2 Al4 C8A -24.6(5)
C19A La2 Al4 C8A 16.3(5)
C2A La2 Al4 C8A 176.4(5)
C20A La2 Al4 C8A -12.5(5)
Al3 La2 Al4 C8A -156.0(5)
N1A La2 Al4 C5A 11.9(4)
C18A La2 Al4 C5A -62.1(4)
C22A La2 Al4 C5A -89.6(4)
C1A La2 Al4 C5A 149.4(4)
C6A La2 Al4 C5A 179.7(5)
C21A La2 Al4 C5A -115.9(4)
C19A La2 Al4 C5A -74.9(4)
C2A La2 Al4 C5A 85.2(4)
C20A La2 Al4 C5A -103.8(4)
Al3 La2 Al4 C5A 112.7(3)
N1A La2 Al4 C6A -167.8(4)
C18A La2 Al4 C6A 118.2(4)
C5A La2 Al4 C6A -179.7(5)
C22A La2 Al4 C6A 90.7(4)
C1A La2 Al4 C6A -30.3(4)
C21A La2 Al4 C6A 64.4(4)
C19A La2 Al4 C6A 105.3(4)
C2A La2 Al4 C6A -94.5(4)
C20A La2 Al4 C6A 76.5(4)
Al3 La2 Al4 C6A -67.0(3)
C18A La2 N1A C9A -172.0(9)
C5A La2 N1A C9A 94.6(8)
C22A La2 N1A C9A -140.2(8)
C1A La2 N1A C9A -58.7(8)
C6A La2 N1A C9A 57.8(14)
C21A La2 N1A C9A -140.2(8)
C19A La2 N1A C9A 173.1(8)
C2A La2 N1A C9A 14.9(8)
C20A La2 N1A C9A -168.2(8)
Al4 La2 N1A C9A 87.2(8)
Al3 La2 N1A C9A -22.0(8)
C18A La2 N1A C17A 21.7(6)
C5A La2 N1A C17A -71.7(7)
C22A La2 N1A C17A 53.5(7)
C1A La2 N1A C17A 135.0(7)
C6A La2 N1A C17A -108.5(11)
C21A La2 N1A C17A 53.4(7)
C19A La2 N1A C17A 6.8(7)
C2A La2 N1A C17A -151.5(7)
C20A La2 N1A C17A 25.5(7)
Al4 La2 N1A C17A -79.1(7)
Al3 La2 N1A C17A 171.7(7)
C3A Al3 C1A La2 120.0(5)
C4A Al3 C1A La2 -115.1(4)
C2A Al3 C1A La2 4.1(5)
N1A La2 C1A Al3 77.4(3)
C18A La2 C1A Al3 141.7(3)
C5A La2 C1A Al3 -26.4(8)
C22A La2 C1A Al3 148.0(4)
C6A La2 C1A Al3 -88.5(4)
C21A La2 C1A Al3 177.6(4)
C19A La2 C1A Al3 172.5(3)
C2A La2 C1A Al3 -2.8(3)
C20A La2 C1A Al3 -167.8(3)
Al4 La2 C1A Al3 -69.9(4)
C5 La1 N1 C9 95.5(8)
C18 La1 N1 C9 -172.3(9)
C22 La1 N1 C9 -140.3(9)
C6 La1 N1 C9 58.1(14)
C1 La1 N1 C9 -58.5(8)
C21 La1 N1 C9 -140.0(8)
C19 La1 N1 C9 172.9(8)
C2 La1 N1 C9 14.7(8)
C20 La1 N1 C9 -168.5(8)
Al2 La1 N1 C9 87.5(8)
Al1 La1 N1 C9 -22.3(8)
C5 La1 N1 C17 -71.2(7)
C18 La1 N1 C17 21.0(6)
C22 La1 N1 C17 53.0(7)
C6 La1 N1 C17 -108.6(11)
C1 La1 N1 C17 134.8(7)
C21 La1 N1 C17 53.3(7)
C19 La1 N1 C17 6.2(7)
C2 La1 N1 C17 -151.9(7)
C20 La1 N1 C17 24.8(7)
Al2 La1 N1 C17 -79.2(7)
Al1 La1 N1 C17 171.0(7)
C3 Al1 C1 La1 120.8(5)
C4 Al1 C1 La1 -113.9(4)
C2 Al1 C1 La1 4.4(5)
C5 La1 C1 Al1 -31.9(8)
N1 La1 C1 Al1 76.5(3)
C18 La1 C1 Al1 140.7(3)
C22 La1 C1 Al1 147.4(4)
C6 La1 C1 Al1 -89.3(4)
C21 La1 C1 Al1 176.9(4)
C19 La1 C1 Al1 172.2(3)
C2 La1 C1 Al1 -3.0(3)
C20 La1 C1 Al1 -168.1(3)
Al2 La1 C1 Al1 -71.1(4)
C3A Al3 C2A La2 -121.1(4)
C4A Al3 C2A La2 112.5(4)
C1A Al3 C2A La2 -4.0(5)
N1A La2 C2A Al3 -97.3(3)
C18A La2 C2A Al3 -108.1(5)
C5A La2 C2A Al3 172.0(4)
C22A La2 C2A Al3 -53.7(6)
C1A La2 C2A Al3 2.9(3)
C6A La2 C2A Al3 93.4(4)
C21A La2 C2A Al3 3.9(8)
C19A La2 C2A Al3 -167.7(5)
C20A La2 C2A Al3 94.2(12)
Al4 La2 C2A Al3 132.6(3)
C3 Al1 C2 La1 -121.4(4)
C4 Al1 C2 La1 112.1(4)
C1 Al1 C2 La1 -4.2(5)
C5 La1 C2 Al1 170.0(4)
N1 La1 C2 Al1 -97.5(3)
C18 La1 C2 Al1 -108.4(5)
C22 La1 C2 Al1 -54.2(6)
C6 La1 C2 Al1 93.3(4)
C1 La1 C2 Al1 3.0(3)
C21 La1 C2 Al1 2.8(8)
C19 La1 C2 Al1 -167.4(5)
C20 La1 C2 Al1 94.8(11)
Al2 La1 C2 Al1 132.2(3)
C7A Al4 C5A La2 114.2(4)
C8A Al4 C5A La2 -120.4(4)
C6A Al4 C5A La2 0.3(4)
N1A La2 C5A Al4 -170.6(3)
C18A La2 C5A Al4 126.1(3)
C22A La2 C5A Al4 121.9(3)
C1A La2 C5A Al4 -64.8(7)
C6A La2 C5A Al4 -0.2(3)
C21A La2 C5A Al4 86.1(4)
C19A La2 C5A Al4 100.1(3)
C2A La2 C5A Al4 -87.9(3)
C20A La2 C5A Al4 77.9(3)
Al3 La2 C5A Al4 -82.5(3)
C8 Al2 C5 La1 -121.3(4)
C7 Al2 C5 La1 114.2(4)
C6 Al2 C5 La1 -0.8(5)
N1 La1 C5 Al2 -169.6(3)
C18 La1 C5 Al2 127.2(4)
C22 La1 C5 Al2 121.3(3)
C6 La1 C5 Al2 0.6(3)
C1 La1 C5 Al2 -59.5(8)
C21 La1 C5 Al2 85.9(4)
C19 La1 C5 Al2 101.3(4)
C2 La1 C5 Al2 -87.7(4)
C20 La1 C5 Al2 78.4(4)
Al1 La1 C5 Al2 -80.8(4)
C7A Al4 C6A La2 -113.2(4)
C8A Al4 C6A La2 121.5(4)
C5A Al4 C6A La2 -0.3(4)
N1A La2 C6A Al4 38.0(11)
C18A La2 C6A Al4 -84.5(4)
C5A La2 C6A Al4 0.2(3)
C22A La2 C6A Al4 -121.5(3)
C1A La2 C6A Al4 155.5(3)
C21A La2 C6A Al4 -124.3(3)
C19A La2 C6A Al4 -76.3(3)
C2A La2 C6A Al4 80.6(3)
C20A La2 C6A Al4 -99.2(3)
Al3 La2 C6A Al4 117.8(3)
C8 Al2 C6 La1 121.5(4)
C7 Al2 C6 La1 -113.3(4)
C5 Al2 C6 La1 0.8(5)
C5 La1 C6 Al2 -0.6(3)
N1 La1 C6 Al2 38.1(11)
C18 La1 C6 Al2 -83.6(4)
C22 La1 C6 Al2 -120.9(3)
C1 La1 C6 Al2 155.8(3)
C21 La1 C6 Al2 -124.1(3)
C19 La1 C6 Al2 -75.7(3)
C2 La1 C6 Al2 81.1(3)
C20 La1 C6 Al2 -98.5(3)
Al1 La1 C6 Al2 118.4(3)
C17A N1A C9A C10A 1.0(15)
La2 N1A C9A C10A -165.4(8)
C17 N1 C9 C10 -0.1(16)
La1 N1 C9 C10 -166.7(8)
N1A C9A C10A C11A 2.9(17)
N1 C9 C10 C11 3.5(17)
C9A C10A C11A C12A -3.7(16)
C9 C10 C11 C12 -2.7(16)
C10A C11A C12A C13A 179.5(10)
C10A C11A C12A C17A 0.9(15)
C10 C11 C12 C13 178.9(10)
C10 C11 C12 C17 -1.0(15)
C11A C12A C13A C14A -179.1(10)
C17A C12A C13A C14A -0.5(15)
C11 C12 C13 C14 179.8(10)
C17 C12 C13 C14 -0.3(15)
C12A C13A C14A C15A -2.9(16)
C12 C13 C14 C15 -2.6(16)
C13A C14A C15A C16A 2.1(16)
C13 C14 C15 C16 1.2(16)
C14A C15A C16A C17A 2.1(15)
C14A C15A C16A C18A -176.3(9)
C14 C15 C16 C17 3.0(15)
C14 C15 C16 C18 -175.5(9)
C9A N1A C17A C12A -4.0(14)
La2 N1A C17A C12A 163.0(7)
C9A N1A C17A C16A 175.8(9)
La2 N1A C17A C16A -17.3(11)
C11A C12A C17A N1A 3.1(14)
C13A C12A C17A N1A -175.5(9)
C11A C12A C17A C16A -176.7(9)
C13A C12A C17A C16A 4.7(14)
C15A C16A C17A N1A 174.8(9)
C18A C16A C17A N1A -6.8(14)
C15A C16A C17A C12A -5.4(14)
C18A C16A C17A C12A 173.0(9)
C9 N1 C17 C12 -4.0(14)
La1 N1 C17 C12 163.4(7)
C9 N1 C17 C16 176.1(9)
La1 N1 C17 C16 -16.5(11)
C11 C12 C17 N1 4.5(14)
C13 C12 C17 N1 -175.4(9)
C11 C12 C17 C16 -175.6(9)
C13 C12 C17 C16 4.5(14)
C15 C16 C17 N1 174.1(9)
C18 C16 C17 N1 -7.3(13)
C15 C16 C17 C12 -5.8(14)
C18 C16 C17 C12 172.7(9)
C15A C16A C18A C19A -60.9(14)
C17A C16A C18A C19A 120.8(10)
C15A C16A C18A C22A 116.8(11)
C17A C16A C18A C22A -61.6(13)
C15A C16A C18A La2 -155.7(8)
C17A C16A C18A La2 26.0(11)
N1A La2 C18A C19A -148.5(6)
C5A La2 C18A C19A -60.5(6)
C22A La2 C18A C19A 112.5(7)
C1A La2 C18A C19A 125.0(6)
C6A La2 C18A C19A 16.7(7)
C21A La2 C18A C19A 74.8(6)
C2A La2 C18A C19A -136.4(6)
C20A La2 C18A C19A 36.2(5)
Al4 La2 C18A C19A -26.9(6)
Al3 La2 C18A C19A 160.8(4)
N1A La2 C18A C22A 99.0(5)
C5A La2 C18A C22A -173.1(5)
C1A La2 C18A C22A 12.4(6)
C6A La2 C18A C22A -95.9(6)
C21A La2 C18A C22A -37.7(5)
C19A La2 C18A C22A -112.5(7)
C2A La2 C18A C22A 111.1(6)
C20A La2 C18A C22A -76.3(5)
Al4 La2 C18A C22A -139.4(4)
Al3 La2 C18A C22A 48.3(6)
N1A La2 C18A C16A -22.7(6)
C5A La2 C18A C16A 65.3(7)
C22A La2 C18A C16A -121.6(9)
C1A La2 C18A C16A -109.2(7)
C6A La2 C18A C16A 142.5(6)
C21A La2 C18A C16A -159.4(8)
C19A La2 C18A C16A 125.8(9)
C2A La2 C18A C16A -10.6(10)
C20A La2 C18A C16A 162.1(8)
Al4 La2 C18A C16A 99.0(6)
Al3 La2 C18A C16A -73.3(7)
C15 C16 C18 C19 -60.1(14)
C17 C16 C18 C19 121.4(10)
C15 C16 C18 C22 117.3(11)
C17 C16 C18 C22 -61.2(13)
C15 C16 C18 La1 -155.2(8)
C17 C16 C18 La1 26.4(11)
C5 La1 C18 C19 -59.0(6)
N1 La1 C18 C19 -149.1(6)
C22 La1 C18 C19 111.3(7)
C6 La1 C18 C19 15.9(7)
C1 La1 C18 C19 124.5(5)
C21 La1 C18 C19 74.4(6)
C2 La1 C18 C19 -137.0(6)
C20 La1 C18 C19 35.6(5)
Al2 La1 C18 C19 -27.1(6)
Al1 La1 C18 C19 160.6(4)
C5 La1 C18 C22 -170.2(5)
N1 La1 C18 C22 99.7(5)
C6 La1 C18 C22 -95.4(6)
C1 La1 C18 C22 13.2(6)
C21 La1 C18 C22 -36.8(5)
C19 La1 C18 C22 -111.3(7)
C2 La1 C18 C22 111.8(6)
C20 La1 C18 C22 -75.7(5)
Al2 La1 C18 C22 -138.4(4)
Al1 La1 C18 C22 49.4(6)
C5 La1 C18 C16 67.3(7)
N1 La1 C18 C16 -22.8(6)
C22 La1 C18 C16 -122.5(9)
C6 La1 C18 C16 142.1(6)
C1 La1 C18 C16 -109.3(7)
C21 La1 C18 C16 -159.3(8)
C19 La1 C18 C16 126.2(9)
C2 La1 C18 C16 -10.7(9)
C20 La1 C18 C16 161.8(8)
Al2 La1 C18 C16 99.1(6)
Al1 La1 C18 C16 -73.1(7)
C22A C18A C19A C20A 3.2(10)
C16A C18A C19A C20A -178.8(8)
La2 C18A C19A C20A -68.2(6)
C22A C18A C19A C23A -169.3(9)
C16A C18A C19A C23A 8.7(15)
La2 C18A C19A C23A 119.2(9)
C22A C18A C19A La2 71.5(6)
C16A C18A C19A La2 -110.5(9)
N1A La2 C19A C18A 27.9(6)
C5A La2 C19A C18A 117.4(6)
C22A La2 C19A C18A -38.3(5)
C1A La2 C19A C18A -71.3(6)
C6A La2 C19A C18A -166.5(6)
C21A La2 C19A C18A -78.2(6)
C2A La2 C19A C18A 97.0(8)
C20A La2 C19A C18A -113.9(8)
Al4 La2 C19A C18A 155.6(5)
Al3 La2 C19A C18A -53.6(10)
N1A La2 C19A C20A 141.8(6)
C18A La2 C19A C20A 113.9(8)
C5A La2 C19A C20A -128.7(6)
C22A La2 C19A C20A 75.6(6)
C1A La2 C19A C20A 42.6(7)
C6A La2 C19A C20A -52.6(6)
C21A La2 C19A C20A 35.7(5)
C2A La2 C19A C20A -149.1(7)
Al4 La2 C19A C20A -90.5(5)
Al3 La2 C19A C20A 60.3(10)
N1A La2 C19A C23A -93.9(7)
C18A La2 C19A C23A -121.7(10)
C5A La2 C19A C23A -4.3(7)
C22A La2 C19A C23A -160.0(9)
C1A La2 C19A C23A 166.9(7)
C6A La2 C19A C23A 71.8(8)
C21A La2 C19A C23A 160.1(9)
C2A La2 C19A C23A -24.7(12)
C20A La2 C19A C23A 124.4(10)
Al4 La2 C19A C23A 33.8(7)
Al3 La2 C19A C23A -175.3(5)
C22 C18 C19 C20 3.1(10)
C16 C18 C19 C20 -179.2(8)
La1 C18 C19 C20 -67.9(6)
C22 C18 C19 C23 -169.6(9)
C16 C18 C19 C23 8.2(15)
La1 C18 C19 C23 119.4(9)
C22 C18 C19 La1 71.0(6)
C16 C18 C19 La1 -111.3(9)
C5 La1 C19 C20 -126.4(6)
N1 La1 C19 C20 142.2(6)
C18 La1 C19 C20 114.9(8)
C22 La1 C19 C20 75.9(6)
C6 La1 C19 C20 -52.3(6)
C1 La1 C19 C20 42.4(7)
C21 La1 C19 C20 36.2(5)
C2 La1 C19 C20 -149.3(7)
Al2 La1 C19 C20 -89.9(5)
Al1 La1 C19 C20 60.5(10)
C5 La1 C19 C18 118.7(6)
N1 La1 C19 C18 27.3(5)
C22 La1 C19 C18 -39.0(5)
C6 La1 C19 C18 -167.1(5)
C1 La1 C19 C18 -72.4(6)
C21 La1 C19 C18 -78.6(6)
C2 La1 C19 C18 95.8(9)
C20 La1 C19 C18 -114.9(8)
Al2 La1 C19 C18 155.3(5)
Al1 La1 C19 C18 -54.3(10)
C5 La1 C19 C23 -1.9(7)
N1 La1 C19 C23 -93.3(7)
C18 La1 C19 C23 -120.6(10)
C22 La1 C19 C23 -159.5(9)
C6 La1 C19 C23 72.3(8)
C1 La1 C19 C23 167.0(7)
C21 La1 C19 C23 160.8(9)
C2 La1 C19 C23 -24.8(12)
C20 La1 C19 C23 124.6(10)
Al2 La1 C19 C23 34.7(7)
Al1 La1 C19 C23 -174.9(5)
C18A C19A C20A C21A -2.8(10)
C23A C19A C20A C21A 169.8(9)
La2 C19A C20A C21A -66.6(6)
C18A C19A C20A C24A -174.2(8)
C23A C19A C20A C24A -1.6(14)
La2 C19A C20A C24A 122.1(9)
C18A C19A C20A La2 63.7(6)
C23A C19A C20A La2 -123.6(9)
N1A La2 C20A C21A 73.7(5)
C18A La2 C20A C21A 78.2(6)
C5A La2 C20A C21A 165.7(5)
C22A La2 C20A C21A 37.0(5)
C1A La2 C20A C21A -31.2(6)
C6A La2 C20A C21A -117.8(5)
C19A La2 C20A C21A 115.3(8)
C2A La2 C20A C21A -118.6(12)
Al4 La2 C20A C21A -156.5(5)
Al3 La2 C20A C21A -43.1(6)
N1A La2 C20A C19A -41.7(6)
C18A La2 C20A C19A -37.1(5)
C5A La2 C20A C19A 50.4(6)
C22A La2 C20A C19A -78.3(6)
C1A La2 C20A C19A -146.5(6)
C6A La2 C20A C19A 126.9(6)
C21A La2 C20A C19A -115.3(8)
C2A La2 C20A C19A 126.1(11)
Al4 La2 C20A C19A 88.2(5)
Al3 La2 C20A C19A -158.4(4)
N1A La2 C20A C24A -162.6(8)
C18A La2 C20A C24A -158.0(10)
C5A La2 C20A C24A -70.5(8)
C22A La2 C20A C24A 160.8(10)
C1A La2 C20A C24A 92.6(8)
C6A La2 C20A C24A 6.0(8)
C21A La2 C20A C24A 123.8(10)
C19A La2 C20A C24A -120.9(11)
C2A La2 C20A C24A 5.2(17)
Al4 La2 C20A C24A -32.7(8)
Al3 La2 C20A C24A 80.7(9)
C18 C19 C20 C21 -2.4(10)
C23 C19 C20 C21 170.3(9)
La1 C19 C20 C21 -65.7(6)
C18 C19 C20 C24 -173.2(9)
C23 C19 C20 C24 -0.5(15)
La1 C19 C20 C24 123.5(9)
C18 C19 C20 La1 63.4(6)
C23 C19 C20 La1 -124.0(9)
C5 La1 C20 C19 52.0(6)
N1 La1 C20 C19 -41.3(6)
C18 La1 C20 C19 -36.9(5)
C22 La1 C20 C19 -78.2(6)
C6 La1 C20 C19 127.0(6)
C1 La1 C20 C19 -146.7(6)
C21 La1 C20 C19 -115.1(8)
C2 La1 C20 C19 125.5(11)
Al2 La1 C20 C19 88.5(5)
Al1 La1 C20 C19 -158.2(4)
C5 La1 C20 C21 167.1(5)
N1 La1 C20 C21 73.7(5)
C18 La1 C20 C21 78.2(6)
C22 La1 C20 C21 36.9(5)
C6 La1 C20 C21 -117.9(5)
C1 La1 C20 C21 -31.6(6)
C19 La1 C20 C21 115.1(8)
C2 La1 C20 C21 -119.4(11)
Al2 La1 C20 C21 -156.4(5)
Al1 La1 C20 C21 -43.1(6)
C5 La1 C20 C24 -69.8(8)
N1 La1 C20 C24 -163.1(8)
C18 La1 C20 C24 -158.7(10)
C22 La1 C20 C24 160.0(10)
C6 La1 C20 C24 5.2(8)
C1 La1 C20 C24 91.5(8)
C21 La1 C20 C24 123.1(10)
C19 La1 C20 C24 -121.8(11)
C2 La1 C20 C24 3.7(17)
Al2 La1 C20 C24 -33.3(8)
Al1 La1 C20 C24 80.0(9)
C19A C20A C21A C22A 1.4(10)
C24A C20A C21A C22A 172.4(8)
La2 C20A C21A C22A -65.7(6)
C19A C20A C21A C25A -172.7(8)
C24A C20A C21A C25A -1.7(14)
La2 C20A C21A C25A 120.2(9)
C19A C20A C21A La2 67.1(6)
C24A C20A C21A La2 -121.9(9)
N1A La2 C21A C20A -114.4(5)
C18A La2 C21A C20A -75.7(6)
C5A La2 C21A C20A -17.3(6)
C22A La2 C21A C20A -114.5(8)
C1A La2 C21A C20A 149.5(6)
C6A La2 C21A C20A 60.8(5)
C19A La2 C21A C20A -36.0(5)
C2A La2 C21A C20A 148.5(7)
Al4 La2 C21A C20A 25.9(5)
Al3 La2 C21A C20A 151.2(4)
N1A La2 C21A C22A 0.1(6)
C18A La2 C21A C22A 38.8(5)
C5A La2 C21A C22A 97.3(6)
C1A La2 C21A C22A -95.9(6)
C6A La2 C21A C22A 175.3(6)
C19A La2 C21A C22A 78.6(6)
C2A La2 C21A C22A -96.9(8)
C20A La2 C21A C22A 114.5(8)
Al4 La2 C21A C22A 140.4(5)
Al3 La2 C21A C22A -94.3(5)
N1A La2 C21A C25A 120.5(7)
C18A La2 C21A C25A 159.2(9)
C5A La2 C21A C25A -142.4(7)
C22A La2 C21A C25A 120.4(10)
C1A La2 C21A C25A 24.4(7)
C6A La2 C21A C25A -64.3(7)
C19A La2 C21A C25A -161.0(9)
C2A La2 C21A C25A 23.4(11)
C20A La2 C21A C25A -125.1(9)
Al4 La2 C21A C25A -99.2(7)
Al3 La2 C21A C25A 26.1(8)
C19 C20 C21 C22 0.7(10)
C24 C20 C21 C22 171.3(9)
La1 C20 C21 C22 -66.0(6)
C19 C20 C21 C25 -171.9(8)
C24 C20 C21 C25 -1.3(15)
La1 C20 C21 C25 121.4(9)
C19 C20 C21 La1 66.8(6)
C24 C20 C21 La1 -122.6(9)
C5 La1 C21 C22 98.7(6)
N1 La1 C21 C22 -0.5(6)
C18 La1 C21 C22 38.3(5)
C6 La1 C21 C22 174.6(6)
C1 La1 C21 C22 -96.8(6)
C19 La1 C21 C22 78.3(6)
C2 La1 C21 C22 -96.5(8)
C20 La1 C21 C22 114.1(8)
Al2 La1 C21 C22 140.0(5)
Al1 La1 C21 C22 -94.6(5)
C5 La1 C21 C20 -15.4(6)
N1 La1 C21 C20 -114.6(5)
C18 La1 C21 C20 -75.8(5)
C22 La1 C21 C20 -114.1(8)
C6 La1 C21 C20 60.5(5)
C1 La1 C21 C20 149.1(5)
C19 La1 C21 C20 -35.8(5)
C2 La1 C21 C20 149.4(6)
Al2 La1 C21 C20 25.9(5)
Al1 La1 C21 C20 151.3(4)
C5 La1 C21 C25 -139.5(7)
N1 La1 C21 C25 121.3(8)
C18 La1 C21 C25 160.2(9)
C22 La1 C21 C25 121.8(10)
C6 La1 C21 C25 -63.6(8)
C1 La1 C21 C25 25.0(8)
C19 La1 C21 C25 -159.9(9)
C2 La1 C21 C25 25.3(12)
C20 La1 C21 C25 -124.1(10)
Al2 La1 C21 C25 -98.2(7)
Al1 La1 C21 C25 27.2(8)
C20A C21A C22A C18A 0.6(10)
C25A C21A C22A C18A 174.8(8)
La2 C21A C22A C18A -68.9(6)
C20A C21A C22A C26A -173.4(8)
C25A C21A C22A C26A 0.8(14)
La2 C21A C22A C26A 117.1(9)
C20A C21A C22A La2 69.5(6)
C25A C21A C22A La2 -116.3(8)
C19A C18A C22A C21A -2.4(10)
C16A C18A C22A C21A 179.6(8)
La2 C18A C22A C21A 72.3(6)
C19A C18A C22A C26A 171.6(8)
C16A C18A C22A C26A -6.4(14)
La2 C18A C22A C26A -113.6(8)
C19A C18A C22A La2 -74.7(6)
C16A C18A C22A La2 107.2(8)
N1A La2 C22A C21A -179.8(6)
C18A La2 C22A C21A -111.3(8)
C5A La2 C22A C21A -103.1(6)
C1A La2 C22A C21A 80.1(6)
C6A La2 C22A C21A -5.6(7)
C19A La2 C22A C21A -74.3(6)
C2A La2 C22A C21A 134.1(6)
C20A La2 C22A C21A -35.7(5)
Al4 La2 C22A C21A -54.7(6)
Al3 La2 C22A C21A 101.2(5)
N1A La2 C22A C18A -68.5(5)
C5A La2 C22A C18A 8.3(6)
C1A La2 C22A C18A -168.6(5)
C6A La2 C22A C18A 105.7(5)
C21A La2 C22A C18A 111.3(8)
C19A La2 C22A C18A 37.0(5)
C2A La2 C22A C18A -114.6(6)
C20A La2 C22A C18A 75.6(5)
Al4 La2 C22A C18A 56.6(5)
Al3 La2 C22A C18A -147.5(4)
N1A La2 C22A C26A 54.2(7)
C18A La2 C22A C26A 122.8(9)
C5A La2 C22A C26A 131.0(7)
C1A La2 C22A C26A -45.9(7)
C6A La2 C22A C26A -131.5(7)
C21A La2 C22A C26A -125.9(10)
C19A La2 C22A C26A 159.8(8)
C2A La2 C22A C26A 8.2(9)
C20A La2 C22A C26A -161.6(8)
Al4 La2 C22A C26A 179.3(5)
Al3 La2 C22A C26A -24.7(7)
C20 C21 C22 C18 1.2(10)
C25 C21 C22 C18 173.7(8)
La1 C21 C22 C18 -68.9(6)
C20 C21 C22 C26 -173.5(8)
C25 C21 C22 C26 -1.0(14)
La1 C21 C22 C26 116.4(9)
C20 C21 C22 La1 70.1(6)
C25 C21 C22 La1 -117.4(9)
C19 C18 C22 C21 -2.6(10)
C16 C18 C22 C21 179.6(8)
La1 C18 C22 C21 72.0(6)
C19 C18 C22 C26 172.2(8)
C16 C18 C22 C26 -5.6(14)
La1 C18 C22 C26 -113.2(8)
C19 C18 C22 La1 -74.6(6)
C16 C18 C22 La1 107.6(8)
C5 La1 C22 C21 -101.1(6)
N1 La1 C22 C21 179.5(6)
C18 La1 C22 C21 -112.7(8)
C6 La1 C22 C21 -6.4(7)
C1 La1 C22 C21 79.3(6)
C19 La1 C22 C21 -74.9(6)
C2 La1 C22 C21 133.8(6)
C20 La1 C22 C21 -36.4(5)
Al2 La1 C22 C21 -55.0(6)
Al1 La1 C22 C21 100.6(5)
C5 La1 C22 C18 11.6(6)
N1 La1 C22 C18 -67.8(5)
C6 La1 C22 C18 106.3(5)
C1 La1 C22 C18 -168.0(5)
C21 La1 C22 C18 112.7(8)
C19 La1 C22 C18 37.8(5)
C2 La1 C22 C18 -113.5(6)
C20 La1 C22 C18 76.4(5)
Al2 La1 C22 C18 57.7(6)
Al1 La1 C22 C18 -146.7(4)
C5 La1 C22 C26 133.3(7)
N1 La1 C22 C26 53.9(7)
C18 La1 C22 C26 121.7(9)
C6 La1 C22 C26 -132.0(7)
C1 La1 C22 C26 -46.3(7)
C21 La1 C22 C26 -125.5(10)
C19 La1 C22 C26 159.5(8)
C2 La1 C22 C26 8.3(9)
C20 La1 C22 C26 -161.9(8)
Al2 La1 C22 C26 179.5(5)
Al1 La1 C22 C26 -25.0(7)
C5S C6S C1S C7S 176.8(14)
C5S C6S C1S C2S -2.6(18)
C7S C1S C2S C3S -177.8(14)
C6S C1S C2S C3S 1.6(17)
C1S C2S C3S C4S -0.1(18)
C2S C3S C4S C5S -1(2)
C3S C4S C5S C6S 0(2)
C1S C6S C5S C4S 2(2)
